data_1513687
loop_
_publ_author_name
'Franke, Sebastian M.'
'Heinemann, Frank W.'
'Meyer, Karsten'

_publ_section_title
;
 Reactivity of uranium(iv) bridged chalcogenido complexes UIV--E--UIV (E =
 S, Se) with elemental sulfur and selenium: synthesis of
 polychalcogenido-bridged uranium complexes
;
_journal_issue 3
_journal_name_full 'Chemical Science'
_journal_page_first 942
_journal_paper_doi 10.1039/c3sc52799a
_journal_volume 5
_journal_year 2014
_chemical_formula_moiety 'C116 H148 N2 O8 Se4.11 U2, 2(C7 H8)'
_chemical_formula_sum 'C130 H164 N2 O8 Se4.11 U2'
_chemical_formula_weight 2683.22
_chemical_name_systematic
; 
 ? 
;
_space_group_IT_number 14
_symmetry_cell_setting monoclinic
_symmetry_space_group_name_Hall '-P 2ybc'
_symmetry_space_group_name_H-M 'P 1 21/c 1'
_atom_sites_solution_hydrogens geom
_atom_sites_solution_primary direct
_atom_sites_solution_secondary difmap
_audit_creation_method SHELXL-97
_cell_angle_alpha 90.000(7)
_cell_angle_beta 118.117(12)
_cell_angle_gamma 90.000(8)
_cell_formula_units_Z 2
_cell_length_a 18.092(2)
_cell_length_b 12.3650(6)
_cell_length_c 28.315(3)
_cell_measurement_reflns_used 175
_cell_measurement_temperature 100(2)
_cell_measurement_theta_max 20.00
_cell_measurement_theta_min 6.00
_cell_volume 5586.8(11)
_computing_cell_refinement 'EVALCCD (Duisenberg, 2003)'
_computing_data_collection 'COLLECT (Bruker-Nonius, 2002)'
_computing_data_reduction 'EVALCCD (Duisenberg, 2003)'
_computing_molecular_graphics 'SHELXTL 6.12 (Bruker AXS, 2002)'
_computing_publication_material 'SHELXTL 6.12 (Bruker AXS, 2002)'
_computing_structure_refinement 'SHELXTL 6.12 (Bruker AXS, 2002)'
_computing_structure_solution 'SHELXTL 6.12 (Bruker AXS, 2002)'
_diffrn_ambient_temperature 100(2)
_diffrn_detector_area_resol_mean 9
_diffrn_measured_fraction_theta_full 0.997
_diffrn_measured_fraction_theta_max 0.997
_diffrn_measurement_device_type 'Bruker-Nonius KappaCCD'
_diffrn_measurement_method
;
 \f- and \w-rotations with 1.30 \% and 90 sec per frame
;
_diffrn_radiation_monochromator graphite
_diffrn_radiation_source 'fine-focus sealed tube'
_diffrn_radiation_type MoK\a
_diffrn_radiation_wavelength 0.71073
_diffrn_reflns_av_R_equivalents 0.0640
_diffrn_reflns_av_sigmaI/netI 0.0467
_diffrn_reflns_limit_h_max 23
_diffrn_reflns_limit_h_min -23
_diffrn_reflns_limit_k_max 15
_diffrn_reflns_limit_k_min -15
_diffrn_reflns_limit_l_max 36
_diffrn_reflns_limit_l_min -36
_diffrn_reflns_number 85074
_diffrn_reflns_theta_full 27.10
_diffrn_reflns_theta_max 27.10
_diffrn_reflns_theta_min 3.33
_exptl_absorpt_coefficient_mu 4.294
_exptl_absorpt_correction_T_max 0.746
_exptl_absorpt_correction_T_min 0.601
_exptl_absorpt_correction_type multi-scan
_exptl_absorpt_process_details 'SADABS, Bruker-AXS, 2002'
_exptl_crystal_colour brown
_exptl_crystal_density_diffrn 1.595
_exptl_crystal_density_method 'not measured'
_exptl_crystal_description block
_exptl_crystal_F_000 2691
_exptl_crystal_size_max 0.16
_exptl_crystal_size_mid 0.15
_exptl_crystal_size_min 0.12
_refine_diff_density_max 1.937
_refine_diff_density_min -1.597
_refine_diff_density_rms 0.144
_refine_ls_extinction_method none
_refine_ls_goodness_of_fit_ref 1.573
_refine_ls_hydrogen_treatment constr
_refine_ls_matrix_type full
_refine_ls_number_parameters 732
_refine_ls_number_reflns 12292
_refine_ls_number_restraints 34
_refine_ls_restrained_S_all 1.585
_refine_ls_R_factor_all 0.0711
_refine_ls_R_factor_gt 0.0441
_refine_ls_shift/su_max 0.002
_refine_ls_shift/su_mean 0.000
_refine_ls_structure_factor_coef Fsqd
_refine_ls_weighting_details 'calc w=1/[\s^2^(Fo^2^)+(0.0170P)^2^+3.1510P] where P=(Fo^2^+2Fc^2^)/3'
_refine_ls_weighting_scheme calc
_refine_ls_wR_factor_gt 0.0754
_refine_ls_wR_factor_ref 0.0802
_reflns_number_gt 9440
_reflns_number_total 12292
_reflns_threshold_expression >2sigma(I)
_cod_data_source_file c3sc52799a.txt
_cod_data_source_block sf1309
_cod_original_cell_volume 5586.8(9)
_cod_original_sg_symbol_Hall -P2ybc
_cod_original_sg_symbol_H-M P2(1)/c
_cod_database_code 1513687

loop_
_symmetry_equiv_pos_as_xyz
'x, y, z'
'-x, y+1/2, -z+1/2'
'-x, -y, -z'
'x, -y-1/2, z-1/2'

loop_
_atom_site_label
_atom_site_type_symbol
_atom_site_fract_x
_atom_site_fract_y
_atom_site_fract_z
_atom_site_U_iso_or_equiv
_atom_site_adp_type
_atom_site_occupancy
_atom_site_symmetry_multiplicity
_atom_site_calc_flag
_atom_site_refinement_flags
_atom_site_disorder_assembly
_atom_site_disorder_group
U1 U 0.283112(11) 0.467027(14) 0.399934(7) 0.01819(6) Uani 1 1 d . . .
Se1 Se 0.36230(4) 0.62188(4) 0.48718(2) 0.02800(17) Uani 0.9450(13) 1 d PDU A 1
Se2 Se 0.44752(4) 0.47304(5) 0.51270(2) 0.03293(18) Uani 0.9450(13) 1 d PDU . 1
Se1A Se 0.4166(7) 0.6100(9) 0.4852(5) 0.055(2) Uani 0.0550(13) 1 d PDU . 2
Se2A Se 0.4889(8) 0.4543(9) 0.5198(6) 0.051(2) Uani 0.0550(13) 1 d PDU . 2
Se3A Se 0.5873(5) 0.4678(8) 0.4910(3) 0.018(2) Uani 0.0550(13) 1 d PDU . 2
O1 O 0.3282(2) 0.5042(2) 0.34451(12) 0.0201(7) Uani 1 1 d . A .
O2 O 0.1859(2) 0.5874(2) 0.36520(12) 0.0201(7) Uani 1 1 d . A .
O3 O 0.20944(19) 0.3703(2) 0.42350(11) 0.0180(7) Uani 1 1 d . A .
O4 O 0.3510(2) 0.2827(2) 0.41032(12) 0.0232(8) Uani 1 1 d . A .
N1 N 0.1761(2) 0.3759(3) 0.31153(14) 0.0205(9) Uani 1 1 d . A .
C1 C 0.2217(3) 0.3394(4) 0.28135(19) 0.0237(11) Uani 1 1 d . . .
H1A H 0.2703 0.2951 0.3058 0.028 Uiso 1 1 calc R A .
H1B H 0.1837 0.2920 0.2516 0.028 Uiso 1 1 calc R . .
C2 C 0.2525(3) 0.4274(4) 0.25861(19) 0.0243(11) Uani 1 1 d . A .
C3 C 0.3050(3) 0.5097(4) 0.29146(18) 0.0222(11) Uani 1 1 d . . .
C4 C 0.3314(3) 0.5949(4) 0.26954(18) 0.0210(11) Uani 1 1 d . A .
C5 C 0.3091(3) 0.5858(4) 0.21532(18) 0.0232(11) Uani 1 1 d . . .
H5A H 0.3284 0.6398 0.1999 0.028 Uiso 1 1 calc R A .
C6 C 0.2604(3) 0.5024(4) 0.18255(19) 0.0283(12) Uani 1 1 d . A .
C7 C 0.2303(3) 0.4256(4) 0.20458(19) 0.0270(12) Uani 1 1 d . . .
H7A H 0.1939 0.3705 0.1824 0.032 Uiso 1 1 calc R A .
C8 C 0.1067(3) 0.4499(4) 0.27584(17) 0.0230(11) Uani 1 1 d . . .
H8A H 0.0658 0.4064 0.2454 0.028 Uiso 1 1 calc R A .
H8B H 0.1307 0.5037 0.2610 0.028 Uiso 1 1 calc R . .
C9 C 0.0591(3) 0.5107(4) 0.29867(17) 0.0210(11) Uani 1 1 d . A .
C10 C 0.1008(3) 0.5890(3) 0.33899(17) 0.0188(10) Uani 1 1 d . . .
C11 C 0.0531(3) 0.6653(4) 0.35048(17) 0.0199(11) Uani 1 1 d . A .
C12 C -0.0330(3) 0.6495(4) 0.32580(18) 0.0217(11) Uani 1 1 d . . .
H12A H -0.0655 0.6988 0.3341 0.026 Uiso 1 1 calc R A .
C13 C -0.0747(3) 0.5672(4) 0.29005(18) 0.0244(11) Uani 1 1 d . A .
C14 C -0.0265(3) 0.5005(4) 0.27611(18) 0.0254(12) Uani 1 1 d . . .
H14A H -0.0536 0.4457 0.2500 0.030 Uiso 1 1 calc R A .
C15 C 0.1419(3) 0.2751(4) 0.32230(19) 0.0239(11) Uani 1 1 d . . .
H15A H 0.1893 0.2250 0.3420 0.029 Uiso 1 1 calc R A .
H15B H 0.1047 0.2409 0.2874 0.029 Uiso 1 1 calc R . .
C16 C 0.0938(3) 0.2846(4) 0.3532(2) 0.0248(11) Uani 1 1 d . A .
C17 C 0.1319(3) 0.3253(4) 0.40551(18) 0.0200(11) Uani 1 1 d . . .
C18 C 0.0916(3) 0.3202(4) 0.43738(19) 0.0218(11) Uani 1 1 d . A .
C19 C 0.0108(3) 0.2779(4) 0.4132(2) 0.0301(13) Uani 1 1 d . . .
H19A H -0.0179 0.2733 0.4339 0.036 Uiso 1 1 calc R A .
C20 C -0.0302(3) 0.2419(4) 0.3606(2) 0.0298(12) Uani 1 1 d . A .
C21 C 0.0129(3) 0.2443(4) 0.3312(2) 0.0266(12) Uani 1 1 d . . .
H21A H -0.0134 0.2179 0.2955 0.032 Uiso 1 1 calc R A .
C22 C 0.3787(3) 0.6925(4) 0.30287(18) 0.0191(10) Uani 1 1 d . . .
C23 C 0.3735(3) 0.8457(4) 0.36060(19) 0.0248(12) Uani 1 1 d . . .
H23A H 0.3389 0.8798 0.3756 0.030 Uiso 1 1 calc R A .
C24 C 0.4421(3) 0.8755(4) 0.30310(18) 0.0219(11) Uani 1 1 d . . .
H24A H 0.4525 0.9286 0.2802 0.026 Uiso 1 1 calc R A .
C25 C 0.5106(3) 0.7566(4) 0.38394(19) 0.0246(11) Uani 1 1 d . . .
H25A H 0.5653 0.7327 0.4141 0.030 Uiso 1 1 calc R A .
C26 C 0.3268(3) 0.7485(4) 0.32600(18) 0.0210(11) Uani 1 1 d . A .
H26A H 0.2727 0.7729 0.2963 0.025 Uiso 1 1 calc R . .
H26B H 0.3146 0.6962 0.3479 0.025 Uiso 1 1 calc R . .
C27 C 0.4646(3) 0.6595(4) 0.34936(18) 0.0226(11) Uani 1 1 d . A .
H27A H 0.4563 0.6044 0.3718 0.027 Uiso 1 1 calc R . .
H27B H 0.4993 0.6267 0.3346 0.027 Uiso 1 1 calc R . .
C28 C 0.3894(3) 0.9290(4) 0.32548(19) 0.0236(11) Uani 1 1 d . A .
H28A H 0.3354 0.9537 0.2958 0.028 Uiso 1 1 calc R . .
H28B H 0.4193 0.9928 0.3473 0.028 Uiso 1 1 calc R . .
C29 C 0.5261(3) 0.8399(4) 0.34938(19) 0.0240(11) Uani 1 1 d . A .
H29A H 0.5560 0.9033 0.3715 0.029 Uiso 1 1 calc R . .
H29B H 0.5615 0.8075 0.3350 0.029 Uiso 1 1 calc R . .
C30 C 0.3958(3) 0.7774(4) 0.26928(17) 0.0195(11) Uani 1 1 d . A .
H30A H 0.4298 0.7442 0.2541 0.023 Uiso 1 1 calc R . .
H30B H 0.3419 0.8011 0.2391 0.023 Uiso 1 1 calc R . .
C31 C 0.4571(3) 0.8086(4) 0.40627(19) 0.0271(12) Uani 1 1 d . A .
H31A H 0.4470 0.7558 0.4289 0.032 Uiso 1 1 calc R . .
H31B H 0.4872 0.8714 0.4289 0.032 Uiso 1 1 calc R . .
C32 C 0.2380(4) 0.4989(4) 0.1240(2) 0.0380(14) Uani 1 1 d . . .
H32A H 0.1830 0.4648 0.1035 0.057 Uiso 1 1 calc R A .
H32B H 0.2804 0.4569 0.1196 0.057 Uiso 1 1 calc R . .
H32C H 0.2363 0.5727 0.1108 0.057 Uiso 1 1 calc R . .
C33 C 0.0939(3) 0.7651(4) 0.38577(17) 0.0186(10) Uani 1 1 d . . .
C34 C 0.0675(3) 0.9456(4) 0.41814(19) 0.0281(12) Uani 1 1 d . . .
H34A H 0.0227 0.9955 0.4164 0.034 Uiso 1 1 calc R A .
C35 C 0.1875(3) 0.9270(4) 0.3987(2) 0.0278(12) Uani 1 1 d . . .
H35A H 0.2218 0.9647 0.3845 0.033 Uiso 1 1 calc R A .
C36 C 0.1913(4) 0.8361(4) 0.47827(19) 0.0345(14) Uani 1 1 d . . .
H36A H 0.2284 0.8144 0.5163 0.041 Uiso 1 1 calc R A .
C37 C 0.0271(3) 0.8450(4) 0.38503(19) 0.0248(11) Uani 1 1 d . A .
H37A H -0.0111 0.8664 0.3476 0.030 Uiso 1 1 calc R . .
H37B H -0.0067 0.8083 0.3994 0.030 Uiso 1 1 calc R . .
C38 C 0.1497(3) 0.7349(4) 0.44495(17) 0.0260(12) Uani 1 1 d . A .
H38A H 0.1153 0.6992 0.4592 0.031 Uiso 1 1 calc R . .
H38B H 0.1935 0.6833 0.4478 0.031 Uiso 1 1 calc R . .
C39 C 0.1199(3) 1.0036(4) 0.3966(2) 0.0305(13) Uani 1 1 d . A .
H39A H 0.0835 1.0269 0.3592 0.037 Uiso 1 1 calc R . .
H39B H 0.1462 1.0687 0.4184 0.037 Uiso 1 1 calc R . .
C40 C 0.2439(3) 0.8930(4) 0.4564(2) 0.0367(14) Uani 1 1 d . A .
H40A H 0.2715 0.9573 0.4784 0.044 Uiso 1 1 calc R . .
H40B H 0.2880 0.8434 0.4579 0.044 Uiso 1 1 calc R . .
C41 C 0.1473(3) 0.8269(4) 0.36523(18) 0.0225(11) Uani 1 1 d . A .
H41A H 0.1917 0.7784 0.3664 0.027 Uiso 1 1 calc R . .
H41B H 0.1114 0.8485 0.3275 0.027 Uiso 1 1 calc R . .
C42 C 0.1237(4) 0.9131(4) 0.4761(2) 0.0370(14) Uani 1 1 d . A .
H42A H 0.0900 0.8771 0.4907 0.044 Uiso 1 1 calc R . .
H42B H 0.1501 0.9782 0.4979 0.044 Uiso 1 1 calc R . .
C43 C -0.1672(3) 0.5478(4) 0.2670(2) 0.0335(13) Uani 1 1 d . . .
H43A H -0.1926 0.6074 0.2771 0.050 Uiso 1 1 calc R A .
H43B H -0.1767 0.4796 0.2809 0.050 Uiso 1 1 calc R . .
H43C H -0.1926 0.5437 0.2279 0.050 Uiso 1 1 calc R . .
C44 C 0.1339(3) 0.3588(4) 0.49549(19) 0.0217(11) Uani 1 1 d . . .
C45 C 0.1977(3) 0.5198(4) 0.55625(19) 0.0301(12) Uani 1 1 d . . .
H45A H 0.2105 0.5986 0.5570 0.036 Uiso 1 1 calc R A .
C46 C 0.2601(4) 0.3362(5) 0.5863(2) 0.0373(15) Uani 1 1 d . . .
H46A H 0.3135 0.2953 0.6071 0.045 Uiso 1 1 calc R A .
C47 C 0.1232(4) 0.3822(5) 0.5807(2) 0.0412(15) Uani 1 1 d . . .
H47A H 0.0858 0.3702 0.5973 0.049 Uiso 1 1 calc R A .
C48 C 0.1530(3) 0.4802(4) 0.49833(18) 0.0239(11) Uani 1 1 d . A .
H48A H 0.1887 0.4946 0.4812 0.029 Uiso 1 1 calc R . .
H48B H 0.1000 0.5208 0.4783 0.029 Uiso 1 1 calc R . .
C49 C 0.0790(4) 0.3419(5) 0.5231(2) 0.0372(14) Uani 1 1 d . A .
H49A H 0.0254 0.3812 0.5030 0.045 Uiso 1 1 calc R . .
H49B H 0.0661 0.2640 0.5228 0.045 Uiso 1 1 calc R . .
C50 C 0.2794(3) 0.4565(5) 0.5870(2) 0.0374(14) Uani 1 1 d . A .
H50A H 0.3160 0.4682 0.5703 0.045 Uiso 1 1 calc R . .
H50B H 0.3094 0.4825 0.6245 0.045 Uiso 1 1 calc R . .
C51 C 0.2036(4) 0.3206(5) 0.6122(2) 0.0456(16) Uani 1 1 d . A .
H51A H 0.1913 0.2428 0.6129 0.055 Uiso 1 1 calc R . .
H51B H 0.2323 0.3473 0.6496 0.055 Uiso 1 1 calc R . .
C52 C 0.2163(3) 0.2954(4) 0.52855(19) 0.0305(13) Uani 1 1 d . A .
H52A H 0.2037 0.2174 0.5281 0.037 Uiso 1 1 calc R . .
H52B H 0.2538 0.3047 0.5123 0.037 Uiso 1 1 calc R . .
C53 C 0.1424(4) 0.5015(4) 0.5825(2) 0.0390(15) Uani 1 1 d . A .
H53A H 0.1715 0.5267 0.6202 0.047 Uiso 1 1 calc R . .
H53B H 0.0897 0.5430 0.5634 0.047 Uiso 1 1 calc R . .
C54 C -0.1183(4) 0.1990(5) 0.3369(3) 0.0517(17) Uani 1 1 d . . .
H54A H -0.1341 0.1672 0.3017 0.078 Uiso 1 1 calc R A .
H54B H -0.1568 0.2583 0.3330 0.078 Uiso 1 1 calc R . .
H54C H -0.1215 0.1436 0.3607 0.078 Uiso 1 1 calc R . .
C55 C 0.4232(3) 0.2625(4) 0.40334(19) 0.0281(12) Uani 1 1 d . . .
H55A H 0.4604 0.3266 0.4142 0.034 Uiso 1 1 calc R A .
H55B H 0.4061 0.2463 0.3653 0.034 Uiso 1 1 calc R . .
C56 C 0.4677(3) 0.1669(4) 0.4381(2) 0.0323(13) Uani 1 1 d . A .
H56A H 0.5108 0.1902 0.4741 0.039 Uiso 1 1 calc R . .
H56B H 0.4943 0.1216 0.4215 0.039 Uiso 1 1 calc R . .
C57 C 0.3965(3) 0.1071(4) 0.4410(2) 0.0302(12) Uani 1 1 d . . .
H57A H 0.3633 0.0639 0.4083 0.036 Uiso 1 1 calc R A .
H57B H 0.4175 0.0592 0.4728 0.036 Uiso 1 1 calc R . .
C58 C 0.3469(3) 0.1995(4) 0.44553(19) 0.0257(12) Uani 1 1 d . A .
H58A H 0.2881 0.1776 0.4338 0.031 Uiso 1 1 calc R . .
H58B H 0.3717 0.2258 0.4829 0.031 Uiso 1 1 calc R . .
C101 C 0.5092(5) 0.1538(4) 0.3126(3) 0.026(5) Uani 0.531(9) 1 d PG B 1
H10A H 0.5313 0.0838 0.3252 0.032 Uiso 0.531(9) 1 calc PR B 1
C102 C 0.4335(5) 0.1651(5) 0.2661(3) 0.029(3) Uani 0.531(9) 1 d PG B 1
H10B H 0.4038 0.1028 0.2469 0.034 Uiso 0.531(9) 1 calc PR B 1
C103 C 0.4011(4) 0.2675(6) 0.2476(2) 0.031(3) Uani 0.531(9) 1 d PG B 1
H10C H 0.3493 0.2752 0.2158 0.037 Uiso 0.531(9) 1 calc PR B 1
C104 C 0.4445(5) 0.3587(5) 0.2758(3) 0.030(3) Uani 0.531(9) 1 d PG B 1
H10D H 0.4223 0.4287 0.2632 0.036 Uiso 0.531(9) 1 calc PR B 1
C105 C 0.5202(5) 0.3475(5) 0.3223(3) 0.031(3) Uani 0.531(9) 1 d PG B 1
H10E H 0.5498 0.4098 0.3415 0.037 Uiso 0.531(9) 1 calc PR B 1
C106 C 0.5526(4) 0.2450(6) 0.3408(2) 0.022(3) Uani 0.531(9) 1 d PG B 1
C107 C 0.6339(7) 0.2327(10) 0.3889(4) 0.036(3) Uani 0.531(9) 1 d P B 1
H10F H 0.6380 0.2850 0.4161 0.055 Uiso 0.531(9) 1 calc PR B 1
H10G H 0.6791 0.2457 0.3798 0.055 Uiso 0.531(9) 1 calc PR B 1
H10H H 0.6388 0.1592 0.4030 0.055 Uiso 0.531(9) 1 calc PR B 1
C111 C 0.5223(6) 0.1511(5) 0.3227(4) 0.032(6) Uani 0.469(9) 1 d PG B 2
H11A H 0.5182 0.0749 0.3180 0.038 Uiso 0.469(9) 1 calc PR B 2
C112 C 0.5898(5) 0.1960(7) 0.3670(3) 0.029(3) Uani 0.469(9) 1 d PG B 2
H11B H 0.6320 0.1505 0.3926 0.035 Uiso 0.469(9) 1 calc PR B 2
C113 C 0.5957(5) 0.3076(7) 0.3739(3) 0.039(4) Uani 0.469(9) 1 d PG B 2
H11C H 0.6419 0.3383 0.4042 0.046 Uiso 0.469(9) 1 calc PR B 2
C114 C 0.5341(7) 0.3742(5) 0.3364(5) 0.049(5) Uani 0.469(9) 1 d PG B 2
H11D H 0.5381 0.4504 0.3411 0.059 Uiso 0.469(9) 1 calc PR B 2
C115 C 0.4665(6) 0.3292(7) 0.2921(4) 0.032(4) Uani 0.469(9) 1 d PG B 2
H11E H 0.4243 0.3747 0.2665 0.038 Uiso 0.469(9) 1 calc PR B 2
C116 C 0.4606(5) 0.2177(8) 0.2852(3) 0.030(3) Uani 0.469(9) 1 d PG B 2
C117 C 0.3886(9) 0.1679(12) 0.2397(5) 0.041(4) Uani 0.469(9) 1 d P B 2
H11F H 0.3514 0.2247 0.2165 0.062 Uiso 0.469(9) 1 calc PR B 2
H11G H 0.3579 0.1225 0.2529 0.062 Uiso 0.469(9) 1 calc PR B 2
H11H H 0.4084 0.1234 0.2193 0.062 Uiso 0.469(9) 1 calc PR B 2

loop_
_atom_site_aniso_label
_atom_site_aniso_U_11
_atom_site_aniso_U_22
_atom_site_aniso_U_33
_atom_site_aniso_U_23
_atom_site_aniso_U_13
_atom_site_aniso_U_12
U1 0.02748(10) 0.01647(9) 0.01223(8) -0.00160(8) 0.01069(7) -0.00416(9)
Se1 0.0319(4) 0.0287(3) 0.0207(3) -0.0058(2) 0.0101(3) -0.0016(3)
Se2 0.0364(4) 0.0312(4) 0.0207(3) 0.0013(3) 0.0048(3) 0.0007(4)
Se1A 0.052(3) 0.053(3) 0.054(3) -0.0031(18) 0.0210(18) 0.0010(19)
Se2A 0.051(3) 0.049(3) 0.049(3) 0.0019(18) 0.0195(18) -0.0004(19)
Se3A 0.017(3) 0.015(3) 0.020(3) -0.0055(18) 0.0061(19) 0.0119(18)
O1 0.0295(19) 0.0189(17) 0.0141(16) -0.0029(13) 0.0120(15) -0.0045(14)
O2 0.031(2) 0.0164(17) 0.0147(16) -0.0013(13) 0.0124(15) -0.0013(14)
O3 0.0220(18) 0.0180(17) 0.0168(16) -0.0009(13) 0.0114(15) -0.0018(14)
O4 0.031(2) 0.0208(18) 0.0252(18) -0.0016(14) 0.0191(16) -0.0019(15)
N1 0.031(2) 0.019(2) 0.0141(19) -0.0059(16) 0.0121(18) -0.0039(18)
C1 0.037(3) 0.018(3) 0.020(2) -0.008(2) 0.017(2) -0.005(2)
C2 0.038(3) 0.019(2) 0.022(3) -0.002(2) 0.019(2) -0.004(2)
C3 0.033(3) 0.023(3) 0.016(2) -0.002(2) 0.016(2) 0.001(2)
C4 0.027(3) 0.021(3) 0.018(2) -0.001(2) 0.013(2) 0.000(2)
C5 0.035(3) 0.021(3) 0.017(2) -0.002(2) 0.016(2) -0.005(2)
C6 0.040(3) 0.029(3) 0.017(2) -0.005(2) 0.015(2) -0.002(2)
C7 0.039(3) 0.023(3) 0.022(3) -0.009(2) 0.016(2) -0.008(2)
C8 0.032(3) 0.022(3) 0.014(2) -0.004(2) 0.010(2) -0.008(2)
C9 0.035(3) 0.017(3) 0.012(2) -0.0017(19) 0.012(2) -0.004(2)
C10 0.031(3) 0.010(2) 0.013(2) 0.0010(18) 0.008(2) -0.004(2)
C11 0.036(3) 0.017(3) 0.009(2) 0.0032(19) 0.013(2) -0.001(2)
C12 0.030(3) 0.022(3) 0.017(2) 0.005(2) 0.015(2) 0.002(2)
C13 0.030(3) 0.026(3) 0.017(2) 0.002(2) 0.011(2) -0.004(2)
C14 0.042(3) 0.016(3) 0.014(2) -0.0038(19) 0.010(2) -0.008(2)
C15 0.037(3) 0.014(2) 0.021(3) -0.004(2) 0.015(2) -0.010(2)
C16 0.031(3) 0.014(3) 0.029(3) 0.004(2) 0.014(2) -0.003(2)
C17 0.026(3) 0.013(2) 0.018(2) 0.0020(19) 0.008(2) 0.001(2)
C18 0.027(3) 0.013(2) 0.029(3) 0.003(2) 0.017(2) 0.002(2)
C19 0.031(3) 0.024(3) 0.043(3) 0.003(2) 0.024(3) 0.000(2)
C20 0.027(3) 0.023(3) 0.040(3) 0.001(2) 0.017(3) -0.003(2)
C21 0.033(3) 0.014(3) 0.025(3) -0.001(2) 0.008(2) -0.004(2)
C22 0.028(3) 0.015(2) 0.018(2) -0.0037(19) 0.013(2) -0.001(2)
C23 0.033(3) 0.022(3) 0.028(3) -0.006(2) 0.021(2) 0.002(2)
C24 0.027(3) 0.017(3) 0.023(3) 0.003(2) 0.013(2) 0.000(2)
C25 0.021(3) 0.027(3) 0.020(3) 0.002(2) 0.005(2) 0.001(2)
C26 0.024(3) 0.021(3) 0.021(2) -0.002(2) 0.012(2) -0.002(2)
C27 0.029(3) 0.018(3) 0.024(3) 0.003(2) 0.016(2) 0.004(2)
C28 0.027(3) 0.017(2) 0.025(3) -0.006(2) 0.011(2) -0.004(2)
C29 0.019(3) 0.025(3) 0.027(3) -0.001(2) 0.010(2) 0.000(2)
C30 0.024(3) 0.020(3) 0.015(2) 0.001(2) 0.010(2) 0.000(2)
C31 0.041(3) 0.021(3) 0.021(3) -0.004(2) 0.016(3) -0.008(2)
C32 0.059(4) 0.037(3) 0.019(3) -0.010(2) 0.020(3) -0.014(3)
C33 0.028(3) 0.016(2) 0.009(2) 0.0022(19) 0.006(2) -0.001(2)
C34 0.040(3) 0.019(3) 0.025(3) -0.002(2) 0.014(2) 0.006(2)
C35 0.040(3) 0.014(2) 0.032(3) 0.001(2) 0.019(3) -0.004(2)
C36 0.051(4) 0.026(3) 0.013(2) -0.002(2) 0.004(3) 0.002(3)
C37 0.031(3) 0.024(3) 0.020(3) -0.001(2) 0.012(2) -0.001(2)
C38 0.041(3) 0.021(3) 0.013(2) 0.000(2) 0.011(2) 0.002(2)
C39 0.043(3) 0.016(3) 0.029(3) 0.000(2) 0.014(3) -0.001(2)
C40 0.037(3) 0.024(3) 0.035(3) -0.006(2) 0.005(3) -0.002(3)
C41 0.032(3) 0.017(3) 0.021(2) 0.002(2) 0.015(2) 0.000(2)
C42 0.058(4) 0.025(3) 0.029(3) -0.012(2) 0.021(3) -0.005(3)
C43 0.036(3) 0.035(3) 0.029(3) -0.002(2) 0.015(3) -0.010(3)
C44 0.027(3) 0.022(3) 0.023(3) 0.002(2) 0.018(2) 0.000(2)
C45 0.047(3) 0.025(3) 0.020(2) 0.002(2) 0.017(2) 0.002(3)
C46 0.042(4) 0.050(4) 0.023(3) 0.014(3) 0.017(3) 0.027(3)
C47 0.056(4) 0.051(4) 0.041(3) 0.005(3) 0.043(3) 0.003(3)
C48 0.031(3) 0.024(3) 0.019(2) 0.003(2) 0.013(2) 0.003(2)
C49 0.044(4) 0.039(3) 0.043(3) 0.001(3) 0.033(3) -0.004(3)
C50 0.037(3) 0.059(4) 0.018(2) 0.000(3) 0.014(2) 0.005(3)
C51 0.078(5) 0.043(4) 0.031(3) 0.010(3) 0.038(3) 0.010(3)
C52 0.042(3) 0.030(3) 0.027(3) 0.011(2) 0.022(3) 0.013(3)
C53 0.048(4) 0.044(4) 0.032(3) -0.004(3) 0.025(3) 0.010(3)
C54 0.041(4) 0.060(4) 0.053(4) -0.004(3) 0.021(3) -0.012(3)
C55 0.035(3) 0.029(3) 0.023(3) -0.008(2) 0.017(3) 0.002(2)
C56 0.027(3) 0.031(3) 0.041(3) -0.011(3) 0.017(3) 0.001(2)
C57 0.035(3) 0.025(3) 0.033(3) -0.006(2) 0.018(3) -0.002(2)
C58 0.035(3) 0.019(3) 0.029(3) 0.001(2) 0.020(3) 0.000(2)
C101 0.045(10) 0.013(9) 0.029(6) 0.006(6) 0.023(7) 0.003(7)
C102 0.021(7) 0.030(7) 0.031(8) -0.002(6) 0.009(6) -0.009(6)
C103 0.025(6) 0.043(7) 0.025(6) 0.000(5) 0.012(5) 0.003(5)
C104 0.044(8) 0.021(7) 0.040(7) 0.002(6) 0.033(6) 0.000(6)
C105 0.032(9) 0.026(7) 0.045(8) -0.006(7) 0.027(7) 0.002(7)
C106 0.025(6) 0.028(7) 0.021(5) 0.000(5) 0.017(5) 0.004(5)
C107 0.040(8) 0.044(8) 0.027(6) -0.008(5) 0.017(6) 0.001(6)
C111 0.016(8) 0.040(15) 0.042(9) 0.010(8) 0.017(7) 0.003(8)
C112 0.030(8) 0.034(8) 0.025(8) -0.003(6) 0.014(7) -0.003(6)
C113 0.043(9) 0.043(8) 0.037(8) -0.016(7) 0.025(7) -0.012(7)
C114 0.067(12) 0.033(9) 0.064(11) 0.008(9) 0.044(10) 0.009(9)
C115 0.042(11) 0.017(7) 0.057(12) 0.009(8) 0.041(9) 0.012(8)
C116 0.027(8) 0.041(9) 0.028(7) -0.002(6) 0.018(6) -0.011(6)
C117 0.037(9) 0.053(10) 0.035(9) 0.004(7) 0.018(7) -0.009(7)

loop_
_atom_type_symbol
_atom_type_description
_atom_type_scat_dispersion_real
_atom_type_scat_dispersion_imag
_atom_type_scat_source
C C 0.0033 0.0016 'International Tables Vol C Tables 4.2.6.8 and 6.1.1.4'
H H 0.0000 0.0000 'International Tables Vol C Tables 4.2.6.8 and 6.1.1.4'
N N 0.0061 0.0033 'International Tables Vol C Tables 4.2.6.8 and 6.1.1.4'
O O 0.0106 0.0060 'International Tables Vol C Tables 4.2.6.8 and 6.1.1.4'
Se Se -0.0929 2.2259 'International Tables Vol C Tables 4.2.6.8 and 6.1.1.4'
U U -9.6767 9.6646 'International Tables Vol C Tables 4.2.6.8 and 6.1.1.4'

loop_
_geom_angle_atom_site_label_1
_geom_angle_atom_site_label_2
_geom_angle_atom_site_label_3
_geom_angle
_geom_angle_site_symmetry_1
_geom_angle_site_symmetry_3
O3 U1 O1 150.35(11) . .
O3 U1 O2 91.96(11) . .
O1 U1 O2 91.63(11) . .
O3 U1 O4 78.38(11) . .
O1 U1 O4 86.95(11) . .
O2 U1 O4 156.73(11) . .
O3 U1 N1 76.37(11) . .
O1 U1 N1 75.74(11) . .
O2 U1 N1 77.40(12) . .
O4 U1 N1 79.75(11) . .
O3 U1 Se1 103.59(8) . .
O1 U1 Se1 106.06(8) . .
O2 U1 Se1 84.41(8) . .
O4 U1 Se1 118.30(7) . .
N1 U1 Se1 161.78(9) . .
O3 U1 Se3A 97.54(18) . 3_666
O1 U1 Se3A 108.51(18) . 3_666
O2 U1 Se3A 111.2(2) . 3_666
O4 U1 Se3A 91.2(2) . 3_666
N1 U1 Se3A 169.9(2) . 3_666
Se1 U1 Se3A 27.13(19) . 3_666
O3 U1 Se1A 117.3(3) . .
O1 U1 Se1A 91.3(3) . .
O2 U1 Se1A 97.61(19) . .
O4 U1 Se1A 105.64(19) . .
N1 U1 Se1A 165.8(3) . .
Se1 U1 Se1A 19.5(2) . .
Se3A U1 Se1A 22.8(3) 3_666 .
O3 U1 Se2 97.28(8) . .
O1 U1 Se2 103.46(8) . .
O2 U1 Se2 128.21(8) . .
O4 U1 Se2 74.46(7) . .
N1 U1 Se2 154.20(9) . .
Se1 U1 Se2 43.868(19) . .
Se3A U1 Se2 17.13(17) 3_666 .
Se1A U1 Se2 34.3(2) . .
Se2 Se1 U1 74.22(2) . .
Se1 Se2 Se2 101.01(4) . 3_666
Se1 Se2 U1 61.91(2) . .
Se2 Se2 U1 101.64(3) 3_666 .
Se3A Se1A Se2A 89.9(9) 3_666 3_666
Se2A Se1A Se2A 48.7(6) 3_666 .
Se3A Se1A U1 75.2(7) 3_666 .
Se2A Se1A U1 95.8(6) 3_666 .
Se2A Se1A U1 86.0(5) . .
Se3A Se2A Se2A 85.8(8) 3_666 3_666
Se3A Se2A Se1A 160.7(10) 3_666 3_666
Se2A Se2A Se1A 75.3(7) 3_666 3_666
Se2A Se2A Se1A 56.0(6) 3_666 .
Se1A Se2A Se1A 131.3(6) 3_666 .
Se3A Se2A Se3A 129.6(7) 3_666 .
Se1A Se2A Se3A 99.9(5) . .
Se1A Se3A Se2A 108.7(10) 3_666 3_666
Se1A Se3A Se2A 58.5(8) 3_666 .
Se2A Se3A Se2A 50.4(7) 3_666 .
Se1A Se3A U1 81.9(7) 3_666 3_666
Se2A Se3A U1 102.9(6) 3_666 3_666
Se2A Se3A U1 90.9(4) . 3_666
C3 O1 U1 143.0(3) . .
C10 O2 U1 137.0(3) . .
C17 O3 U1 143.2(3) . .
C55 O4 C58 108.4(3) . .
C55 O4 U1 124.2(3) . .
C58 O4 U1 122.3(3) . .
C15 N1 C8 110.7(4) . .
C15 N1 C1 104.9(3) . .
C8 N1 C1 108.0(3) . .
C15 N1 U1 111.1(3) . .
C8 N1 U1 113.2(3) . .
C1 N1 U1 108.6(3) . .
C2 C1 N1 116.0(4) . .
C2 C1 H1A 108.3 . .
N1 C1 H1A 108.3 . .
C2 C1 H1B 108.3 . .
N1 C1 H1B 108.3 . .
H1A C1 H1B 107.4 . .
C7 C2 C3 119.8(4) . .
C7 C2 C1 119.3(4) . .
C3 C2 C1 120.9(4) . .
O1 C3 C2 117.2(4) . .
O1 C3 C4 122.1(4) . .
C2 C3 C4 120.8(4) . .
C5 C4 C3 116.2(4) . .
C5 C4 C22 122.1(4) . .
C3 C4 C22 121.7(4) . .
C6 C5 C4 123.9(4) . .
C6 C5 H5A 118.1 . .
C4 C5 H5A 118.1 . .
C7 C6 C5 118.0(4) . .
C7 C6 C32 121.2(4) . .
C5 C6 C32 120.7(4) . .
C6 C7 C2 121.1(5) . .
C6 C7 H7A 119.5 . .
C2 C7 H7A 119.5 . .
N1 C8 C9 119.0(4) . .
N1 C8 H8A 107.6 . .
C9 C8 H8A 107.6 . .
N1 C8 H8B 107.6 . .
C9 C8 H8B 107.6 . .
H8A C8 H8B 107.0 . .
C14 C9 C10 119.6(4) . .
C14 C9 C8 120.3(4) . .
C10 C9 C8 119.7(4) . .
O2 C10 C9 117.8(4) . .
O2 C10 C11 122.8(4) . .
C9 C10 C11 119.4(4) . .
C12 C11 C10 116.8(4) . .
C12 C11 C33 121.4(4) . .
C10 C11 C33 121.7(4) . .
C13 C12 C11 124.6(5) . .
C13 C12 H12A 117.7 . .
C11 C12 H12A 117.7 . .
C12 C13 C14 116.6(5) . .
C12 C13 C43 123.2(5) . .
C14 C13 C43 120.2(4) . .
C9 C14 C13 122.3(4) . .
C9 C14 H14A 118.8 . .
C13 C14 H14A 118.8 . .
N1 C15 C16 117.8(4) . .
N1 C15 H15A 107.9 . .
C16 C15 H15A 107.9 . .
N1 C15 H15B 107.9 . .
C16 C15 H15B 107.9 . .
H15A C15 H15B 107.2 . .
C21 C16 C17 119.6(5) . .
C21 C16 C15 119.3(4) . .
C17 C16 C15 120.8(4) . .
O3 C17 C16 116.7(4) . .
O3 C17 C18 122.2(4) . .
C16 C17 C18 121.2(4) . .
C19 C18 C17 116.4(4) . .
C19 C18 C44 121.7(4) . .
C17 C18 C44 122.0(4) . .
C20 C19 C18 123.8(5) . .
C20 C19 H19A 118.1 . .
C18 C19 H19A 118.1 . .
C21 C20 C19 118.1(5) . .
C21 C20 C54 121.2(5) . .
C19 C20 C54 120.6(5) . .
C20 C21 C16 120.9(5) . .
C20 C21 H21A 119.6 . .
C16 C21 H21A 119.6 . .
C4 C22 C26 110.1(4) . .
C4 C22 C30 112.0(4) . .
C26 C22 C30 107.2(4) . .
C4 C22 C27 111.4(4) . .
C26 C22 C27 109.1(4) . .
C30 C22 C27 106.9(4) . .
C31 C23 C26 109.5(4) . .
C31 C23 C28 109.5(4) . .
C26 C23 C28 109.0(4) . .
C31 C23 H23A 109.6 . .
C26 C23 H23A 109.6 . .
C28 C23 H23A 109.6 . .
C28 C24 C30 109.8(4) . .
C28 C24 C29 109.4(4) . .
C30 C24 C29 109.7(4) . .
C28 C24 H24A 109.3 . .
C30 C24 H24A 109.3 . .
C29 C24 H24A 109.3 . .
C27 C25 C31 109.8(4) . .
C27 C25 C29 109.1(4) . .
C31 C25 C29 108.9(4) . .
C27 C25 H25A 109.7 . .
C31 C25 H25A 109.7 . .
C29 C25 H25A 109.7 . .
C23 C26 C22 111.3(4) . .
C23 C26 H26A 109.4 . .
C22 C26 H26A 109.4 . .
C23 C26 H26B 109.4 . .
C22 C26 H26B 109.4 . .
H26A C26 H26B 108.0 . .
C25 C27 C22 111.4(4) . .
C25 C27 H27A 109.4 . .
C22 C27 H27A 109.4 . .
C25 C27 H27B 109.4 . .
C22 C27 H27B 109.4 . .
H27A C27 H27B 108.0 . .
C24 C28 C23 108.7(4) . .
C24 C28 H28A 109.9 . .
C23 C28 H28A 109.9 . .
C24 C28 H28B 109.9 . .
C23 C28 H28B 109.9 . .
H28A C28 H28B 108.3 . .
C24 C29 C25 109.4(4) . .
C24 C29 H29A 109.8 . .
C25 C29 H29A 109.8 . .
C24 C29 H29B 109.8 . .
C25 C29 H29B 109.8 . .
H29A C29 H29B 108.2 . .
C24 C30 C22 111.4(4) . .
C24 C30 H30A 109.4 . .
C22 C30 H30A 109.4 . .
C24 C30 H30B 109.4 . .
C22 C30 H30B 109.4 . .
H30A C30 H30B 108.0 . .
C23 C31 C25 110.2(4) . .
C23 C31 H31A 109.6 . .
C25 C31 H31A 109.6 . .
C23 C31 H31B 109.6 . .
C25 C31 H31B 109.6 . .
H31A C31 H31B 108.1 . .
C6 C32 H32A 109.5 . .
C6 C32 H32B 109.5 . .
H32A C32 H32B 109.5 . .
C6 C32 H32C 109.5 . .
H32A C32 H32C 109.5 . .
H32B C32 H32C 109.5 . .
C11 C33 C38 112.4(4) . .
C11 C33 C41 110.2(4) . .
C38 C33 C41 108.8(4) . .
C11 C33 C37 111.7(4) . .
C38 C33 C37 106.0(4) . .
C41 C33 C37 107.5(4) . .
C42 C34 C37 109.4(4) . .
C42 C34 C39 109.2(4) . .
C37 C34 C39 110.3(4) . .
C42 C34 H34A 109.3 . .
C37 C34 H34A 109.3 . .
C39 C34 H34A 109.3 . .
C41 C35 C40 109.0(4) . .
C41 C35 C39 110.0(4) . .
C40 C35 C39 109.5(4) . .
C41 C35 H35A 109.4 . .
C40 C35 H35A 109.4 . .
C39 C35 H35A 109.4 . .
C42 C36 C40 109.6(4) . .
C42 C36 C38 109.4(4) . .
C40 C36 C38 110.1(4) . .
C42 C36 H36A 109.2 . .
C40 C36 H36A 109.2 . .
C38 C36 H36A 109.2 . .
C34 C37 C33 111.6(4) . .
C34 C37 H37A 109.3 . .
C33 C37 H37A 109.3 . .
C34 C37 H37B 109.3 . .
C33 C37 H37B 109.3 . .
H37A C37 H37B 108.0 . .
C36 C38 C33 110.6(4) . .
C36 C38 H38A 109.5 . .
C33 C38 H38A 109.5 . .
C36 C38 H38B 109.5 . .
C33 C38 H38B 109.5 . .
H38A C38 H38B 108.1 . .
C35 C39 C34 109.3(4) . .
C35 C39 H39A 109.8 . .
C34 C39 H39A 109.8 . .
C35 C39 H39B 109.8 . .
C34 C39 H39B 109.8 . .
H39A C39 H39B 108.3 . .
C35 C40 C36 109.4(4) . .
C35 C40 H40A 109.8 . .
C36 C40 H40A 109.8 . .
C35 C40 H40B 109.8 . .
C36 C40 H40B 109.8 . .
H40A C40 H40B 108.2 . .
C35 C41 C33 111.6(4) . .
C35 C41 H41A 109.3 . .
C33 C41 H41A 109.3 . .
C35 C41 H41B 109.3 . .
C33 C41 H41B 109.3 . .
H41A C41 H41B 108.0 . .
C34 C42 C36 108.9(4) . .
C34 C42 H42A 109.9 . .
C36 C42 H42A 109.9 . .
C34 C42 H42B 109.9 . .
C36 C42 H42B 109.9 . .
H42A C42 H42B 108.3 . .
C13 C43 H43A 109.5 . .
C13 C43 H43B 109.5 . .
H43A C43 H43B 109.5 . .
C13 C43 H43C 109.5 . .
H43A C43 H43C 109.5 . .
H43B C43 H43C 109.5 . .
C18 C44 C48 110.4(4) . .
C18 C44 C49 112.9(4) . .
C48 C44 C49 106.8(4) . .
C18 C44 C52 110.1(4) . .
C48 C44 C52 109.6(4) . .
C49 C44 C52 106.9(4) . .
C53 C45 C48 109.9(4) . .
C53 C45 C50 109.1(4) . .
C48 C45 C50 109.1(4) . .
C53 C45 H45A 109.5 . .
C48 C45 H45A 109.5 . .
C50 C45 H45A 109.5 . .
C51 C46 C50 108.5(4) . .
C51 C46 C52 110.3(5) . .
C50 C46 C52 109.6(4) . .
C51 C46 H46A 109.5 . .
C50 C46 H46A 109.5 . .
C52 C46 H46A 109.5 . .
C51 C47 C53 109.4(5) . .
C51 C47 C49 110.0(5) . .
C53 C47 C49 110.7(5) . .
C51 C47 H47A 108.9 . .
C53 C47 H47A 108.9 . .
C49 C47 H47A 108.9 . .
C45 C48 C44 111.2(4) . .
C45 C48 H48A 109.4 . .
C44 C48 H48A 109.4 . .
C45 C48 H48B 109.4 . .
C44 C48 H48B 109.4 . .
H48A C48 H48B 108.0 . .
C47 C49 C44 111.1(4) . .
C47 C49 H49A 109.4 . .
C44 C49 H49A 109.4 . .
C47 C49 H49B 109.4 . .
C44 C49 H49B 109.4 . .
H49A C49 H49B 108.0 . .
C46 C50 C45 109.7(5) . .
C46 C50 H50A 109.7 . .
C45 C50 H50A 109.7 . .
C46 C50 H50B 109.7 . .
C45 C50 H50B 109.7 . .
H50A C50 H50B 108.2 . .
C47 C51 C46 109.2(4) . .
C47 C51 H51A 109.8 . .
C46 C51 H51A 109.8 . .
C47 C51 H51B 109.8 . .
C46 C51 H51B 109.8 . .
H51A C51 H51B 108.3 . .
C46 C52 C44 110.2(4) . .
C46 C52 H52A 109.6 . .
C44 C52 H52A 109.6 . .
C46 C52 H52B 109.6 . .
C44 C52 H52B 109.6 . .
H52A C52 H52B 108.1 . .
C47 C53 C45 108.7(4) . .
C47 C53 H53A 109.9 . .
C45 C53 H53A 109.9 . .
C47 C53 H53B 109.9 . .
C45 C53 H53B 109.9 . .
H53A C53 H53B 108.3 . .
C20 C54 H54A 109.5 . .
C20 C54 H54B 109.5 . .
H54A C54 H54B 109.5 . .
C20 C54 H54C 109.5 . .
H54A C54 H54C 109.5 . .
H54B C54 H54C 109.5 . .
O4 C55 C56 106.7(4) . .
O4 C55 H55A 110.4 . .
C56 C55 H55A 110.4 . .
O4 C55 H55B 110.4 . .
C56 C55 H55B 110.4 . .
H55A C55 H55B 108.6 . .
C55 C56 C57 102.2(4) . .
C55 C56 H56A 111.3 . .
C57 C56 H56A 111.3 . .
C55 C56 H56B 111.3 . .
C57 C56 H56B 111.3 . .
H56A C56 H56B 109.2 . .
C58 C57 C56 101.0(4) . .
C58 C57 H57A 111.6 . .
C56 C57 H57A 111.6 . .
C58 C57 H57B 111.6 . .
C56 C57 H57B 111.6 . .
H57A C57 H57B 109.4 . .
O4 C58 C57 104.7(4) . .
O4 C58 H58A 110.8 . .
C57 C58 H58A 110.8 . .
O4 C58 H58B 110.8 . .
C57 C58 H58B 110.8 . .
H58A C58 H58B 108.9 . .
C102 C101 C106 120.0 . .
C102 C101 H10A 120.0 . .
C106 C101 H10A 120.0 . .
C101 C102 C103 120.0 . .
C101 C102 H10B 120.0 . .
C103 C102 H10B 120.0 . .
C104 C103 C102 120.0 . .
C104 C103 H10C 120.0 . .
C102 C103 H10C 120.0 . .
C103 C104 C105 120.0 . .
C103 C104 H10D 120.0 . .
C105 C104 H10D 120.0 . .
C104 C105 C106 120.0 . .
C104 C105 H10E 120.0 . .
C106 C105 H10E 120.0 . .
C105 C106 C101 120.0 . .
C105 C106 C107 120.2(7) . .
C101 C106 C107 119.7(7) . .
C112 C111 C116 120.0 . .
C112 C111 H11A 120.0 . .
C116 C111 H11A 120.0 . .
C113 C112 C111 120.0 . .
C113 C112 H11B 120.0 . .
C111 C112 H11B 120.0 . .
C112 C113 C114 120.0 . .
C112 C113 H11C 120.0 . .
C114 C113 H11C 120.0 . .
C115 C114 C113 120.0 . .
C115 C114 H11D 120.0 . .
C113 C114 H11D 120.0 . .
C116 C115 C114 120.0 . .
C116 C115 H11E 120.0 . .
C114 C115 H11E 120.0 . .
C115 C116 C111 120.0 . .
C115 C116 C117 121.1(8) . .
C111 C116 C117 118.9(8) . .
C116 C117 H11F 109.5 . .
C116 C117 H11G 109.5 . .
H11F C117 H11G 109.5 . .
C116 C117 H11H 109.5 . .
H11F C117 H11H 109.5 . .
H11G C117 H11H 109.5 . .

loop_
_geom_bond_atom_site_label_1
_geom_bond_atom_site_label_2
_geom_bond_distance
_geom_bond_site_symmetry_2
U1 O3 2.119(3) .
U1 O1 2.132(3) .
U1 O2 2.155(3) .
U1 O4 2.540(3) .
U1 N1 2.591(4) .
U1 Se1 2.9131(7) .
U1 Se3A 2.977(8) 3_666
U1 Se1A 3.048(13) .
U1 Se2 3.1775(9) .
Se1 Se2 2.2882(9) .
Se2 Se2 2.4198(14) 3_666
Se1A Se3A 1.195(14) 3_666
Se1A Se2A 1.950(17) 3_666
Se1A Se2A 2.274(8) .
Se2A Se3A 1.588(15) 3_666
Se2A Se2A 1.77(2) 3_666
Se2A Se1A 1.950(17) 3_666
Se2A Se3A 2.286(9) .
Se3A Se1A 1.195(14) 3_666
Se3A Se2A 1.588(15) 3_666
Se3A U1 2.977(8) 3_666
O1 C3 1.357(5) .
O2 C10 1.358(5) .
O3 C17 1.364(5) .
O4 C55 1.432(5) .
O4 C58 1.459(5) .
N1 C15 1.486(6) .
N1 C8 1.495(6) .
N1 C1 1.509(6) .
C1 C2 1.500(6) .
C1 H1A 0.9900 .
C1 H1B 0.9900 .
C2 C7 1.387(6) .
C2 C3 1.404(6) .
C3 C4 1.415(6) .
C4 C5 1.396(6) .
C4 C22 1.523(6) .
C5 C6 1.390(6) .
C5 H5A 0.9500 .
C6 C7 1.380(7) .
C6 C32 1.512(6) .
C7 H7A 0.9500 .
C8 C9 1.500(6) .
C8 H8A 0.9900 .
C8 H8B 0.9900 .
C9 C14 1.375(7) .
C9 C10 1.414(6) .
C10 C11 1.416(6) .
C11 C12 1.387(6) .
C11 C33 1.539(6) .
C12 C13 1.382(6) .
C12 H12A 0.9500 .
C13 C14 1.386(7) .
C13 C43 1.502(7) .
C14 H14A 0.9500 .
C15 C16 1.501(7) .
C15 H15A 0.9900 .
C15 H15B 0.9900 .
C16 C21 1.386(7) .
C16 C17 1.400(6) .
C17 C18 1.404(6) .
C18 C19 1.391(7) .
C18 C44 1.528(6) .
C19 C20 1.387(7) .
C19 H19A 0.9500 .
C20 C21 1.382(7) .
C20 C54 1.505(7) .
C21 H21A 0.9500 .
C22 C26 1.540(6) .
C22 C30 1.542(6) .
C22 C27 1.546(6) .
C23 C31 1.525(7) .
C23 C26 1.529(6) .
C23 C28 1.550(6) .
C23 H23A 1.0000 .
C24 C28 1.522(6) .
C24 C30 1.529(6) .
C24 C29 1.531(6) .
C24 H24A 1.0000 .
C25 C27 1.524(6) .
C25 C31 1.526(7) .
C25 C29 1.535(6) .
C25 H25A 1.0000 .
C26 H26A 0.9900 .
C26 H26B 0.9900 .
C27 H27A 0.9900 .
C27 H27B 0.9900 .
C28 H28A 0.9900 .
C28 H28B 0.9900 .
C29 H29A 0.9900 .
C29 H29B 0.9900 .
C30 H30A 0.9900 .
C30 H30B 0.9900 .
C31 H31A 0.9900 .
C31 H31B 0.9900 .
C32 H32A 0.9800 .
C32 H32B 0.9800 .
C32 H32C 0.9800 .
C33 C38 1.540(6) .
C33 C41 1.545(6) .
C33 C37 1.553(6) .
C34 C42 1.521(7) .
C34 C37 1.522(6) .
C34 C39 1.527(7) .
C34 H34A 1.0000 .
C35 C41 1.521(6) .
C35 C40 1.521(7) .
C35 C39 1.526(7) .
C35 H35A 1.0000 .
C36 C42 1.528(7) .
C36 C40 1.531(7) .
C36 C38 1.533(7) .
C36 H36A 1.0000 .
C37 H37A 0.9900 .
C37 H37B 0.9900 .
C38 H38A 0.9900 .
C38 H38B 0.9900 .
C39 H39A 0.9900 .
C39 H39B 0.9900 .
C40 H40A 0.9900 .
C40 H40B 0.9900 .
C41 H41A 0.9900 .
C41 H41B 0.9900 .
C42 H42A 0.9900 .
C42 H42B 0.9900 .
C43 H43A 0.9800 .
C43 H43B 0.9800 .
C43 H43C 0.9800 .
C44 C48 1.534(6) .
C44 C49 1.542(6) .
C44 C52 1.548(7) .
C45 C53 1.519(7) .
C45 C48 1.527(6) .
C45 C50 1.531(7) .
C45 H45A 1.0000 .
C46 C51 1.525(7) .
C46 C50 1.526(8) .
C46 C52 1.529(7) .
C46 H46A 1.0000 .
C47 C51 1.506(8) .
C47 C53 1.511(8) .
C47 C49 1.522(7) .
C47 H47A 1.0000 .
C48 H48A 0.9900 .
C48 H48B 0.9900 .
C49 H49A 0.9900 .
C49 H49B 0.9900 .
C50 H50A 0.9900 .
C50 H50B 0.9900 .
C51 H51A 0.9900 .
C51 H51B 0.9900 .
C52 H52A 0.9900 .
C52 H52B 0.9900 .
C53 H53A 0.9900 .
C53 H53B 0.9900 .
C54 H54A 0.9800 .
C54 H54B 0.9800 .
C54 H54C 0.9800 .
C55 C56 1.506(7) .
C55 H55A 0.9900 .
C55 H55B 0.9900 .
C56 C57 1.521(7) .
C56 H56A 0.9900 .
C56 H56B 0.9900 .
C57 C58 1.495(7) .
C57 H57A 0.9900 .
C57 H57B 0.9900 .
C58 H58A 0.9900 .
C58 H58B 0.9900 .
C101 C102 1.3900 .
C101 C106 1.3900 .
C101 H10A 0.9500 .
C102 C103 1.3900 .
C102 H10B 0.9500 .
C103 C104 1.3900 .
C103 H10C 0.9500 .
C104 C105 1.3900 .
C104 H10D 0.9500 .
C105 C106 1.3900 .
C105 H10E 0.9500 .
C106 C107 1.468(12) .
C107 H10F 0.9800 .
C107 H10G 0.9800 .
C107 H10H 0.9800 .
C111 C112 1.3900 .
C111 C116 1.3900 .
C111 H11A 0.9500 .
C112 C113 1.3900 .
C112 H11B 0.9500 .
C113 C114 1.3900 .
C113 H11C 0.9500 .
C114 C115 1.3900 .
C114 H11D 0.9500 .
C115 C116 1.3900 .
C115 H11E 0.9500 .
C116 C117 1.467(14) .
C117 H11F 0.9800 .
C117 H11G 0.9800 .
C117 H11H 0.9800 .

loop_
_geom_torsion_atom_site_label_1
_geom_torsion_atom_site_label_2
_geom_torsion_atom_site_label_3
_geom_torsion_atom_site_label_4
_geom_torsion
_geom_torsion_site_symmetry_1
_geom_torsion_site_symmetry_4
O3 U1 Se1 Se2 86.37(9) . .
O1 U1 Se1 Se2 -92.87(9) . .
O2 U1 Se1 Se2 177.04(8) . .
O4 U1 Se1 Se2 2.41(8) . .
N1 U1 Se1 Se2 174.0(3) . .
Se3A U1 Se1 Se2 6.5(3) 3_666 .
Se1A U1 Se1 Se2 -50.6(7) . .
U1 Se1 Se2 Se2 97.43(3) . 3_666
O3 U1 Se2 Se1 -102.06(8) . .
O1 U1 Se2 Se1 99.29(8) . .
O2 U1 Se2 Se1 -3.75(10) . .
O4 U1 Se2 Se1 -177.80(7) . .
N1 U1 Se2 Se1 -175.70(19) . .
Se3A U1 Se2 Se1 -10.1(6) 3_666 .
Se1A U1 Se2 Se1 27.3(4) . .
O3 U1 Se2 Se2 161.57(9) . 3_666
O1 U1 Se2 Se2 2.92(9) . 3_666
O2 U1 Se2 Se2 -100.12(11) . 3_666
O4 U1 Se2 Se2 85.83(8) . 3_666
N1 U1 Se2 Se2 87.93(19) . 3_666
Se1 U1 Se2 Se2 -96.37(4) . 3_666
Se3A U1 Se2 Se2 -106.4(6) 3_666 3_666
Se1A U1 Se2 Se2 -69.0(4) . 3_666
O3 U1 Se1A Se3A 32.2(8) . 3_666
O1 U1 Se1A Se3A -139.8(8) . 3_666
O2 U1 Se1A Se3A 128.4(7) . 3_666
O4 U1 Se1A Se3A -52.6(8) . 3_666
N1 U1 Se1A Se3A -163.3(5) . 3_666
Se1 U1 Se1A Se3A 80.5(11) . 3_666
Se2 U1 Se1A Se3A -27.5(5) . 3_666
O3 U1 Se1A Se2A 120.6(6) . 3_666
O1 U1 Se1A Se2A -51.4(6) . 3_666
O2 U1 Se1A Se2A -143.2(6) . 3_666
O4 U1 Se1A Se2A 35.8(7) . 3_666
N1 U1 Se1A Se2A -74.9(10) . 3_666
Se1 U1 Se1A Se2A 168.9(12) . 3_666
Se3A U1 Se1A Se2A 88.4(9) 3_666 3_666
Se2 U1 Se1A Se2A 60.9(5) . 3_666
O3 U1 Se1A Se2A 72.8(4) . .
O1 U1 Se1A Se2A -99.2(4) . .
O2 U1 Se1A Se2A 169.0(4) . .
O4 U1 Se1A Se2A -12.0(5) . .
N1 U1 Se1A Se2A -122.7(8) . .
Se1 U1 Se1A Se2A 121.1(9) . .
Se3A U1 Se1A Se2A 40.6(7) 3_666 .
Se2 U1 Se1A Se2A 13.2(3) . .
Se2A Se1A Se2A Se3A -173.4(17) 3_666 3_666
U1 Se1A Se2A Se3A -72.1(9) . 3_666
Se3A Se1A Se2A Se2A 173.4(17) 3_666 3_666
U1 Se1A Se2A Se2A 101.3(10) . 3_666
Se3A Se1A Se2A Se1A 173.4(17) 3_666 3_666
Se2A Se1A Se2A Se1A -0.002(2) 3_666 3_666
U1 Se1A Se2A Se1A 101.3(10) . 3_666
Se3A Se1A Se2A Se3A 175.7(11) 3_666 .
Se2A Se1A Se2A Se3A 2.3(6) 3_666 .
U1 Se1A Se2A Se3A 103.6(5) . .
Se3A Se2A Se3A Se1A -173.9(15) 3_666 3_666
Se2A Se2A Se3A Se1A -173.9(15) 3_666 3_666
Se1A Se2A Se3A Se1A -176.7(8) . 3_666
Se3A Se2A Se3A Se2A -0.003(3) 3_666 3_666
Se1A Se2A Se3A Se2A 173.9(15) 3_666 3_666
Se1A Se2A Se3A Se2A -2.8(7) . 3_666
Se3A Se2A Se3A U1 106.1(10) 3_666 3_666
Se2A Se2A Se3A U1 106.1(10) 3_666 3_666
Se1A Se2A Se3A U1 -80.0(8) 3_666 3_666
Se1A Se2A Se3A U1 103.3(6) . 3_666
O3 U1 O1 C3 39.4(6) . .
O2 U1 O1 C3 -57.5(5) . .
O4 U1 O1 C3 99.3(5) . .
N1 U1 O1 C3 19.1(5) . .
Se1 U1 O1 C3 -142.1(4) . .
Se3A U1 O1 C3 -170.5(5) 3_666 .
Se1A U1 O1 C3 -155.1(5) . .
Se2 U1 O1 C3 172.5(4) . .
O3 U1 O2 C10 -34.2(4) . .
O1 U1 O2 C10 116.3(4) . .
O4 U1 O2 C10 30.2(5) . .
N1 U1 O2 C10 41.3(4) . .
Se1 U1 O2 C10 -137.7(4) . .
Se3A U1 O2 C10 -133.1(4) 3_666 .
Se1A U1 O2 C10 -152.2(4) . .
Se2 U1 O2 C10 -135.1(3) . .
O1 U1 O3 C17 -47.5(6) . .
O2 U1 O3 C17 49.3(5) . .
O4 U1 O3 C17 -109.4(5) . .
N1 U1 O3 C17 -27.2(4) . .
Se1 U1 O3 C17 134.0(4) . .
Se3A U1 O3 C17 160.9(5) 3_666 .
Se1A U1 O3 C17 148.9(5) . .
Se2 U1 O3 C17 178.2(4) . .
O3 U1 O4 C55 -177.3(3) . .
O1 U1 O4 C55 28.6(3) . .
O2 U1 O4 C55 115.6(4) . .
N1 U1 O4 C55 104.7(3) . .
Se1 U1 O4 C55 -78.0(3) . .
Se3A U1 O4 C55 -79.8(4) 3_666 .
Se1A U1 O4 C55 -61.9(4) . .
Se2 U1 O4 C55 -76.3(3) . .
O3 U1 O4 C58 -25.4(3) . .
O1 U1 O4 C58 -179.5(3) . .
O2 U1 O4 C58 -92.5(4) . .
N1 U1 O4 C58 -103.4(3) . .
Se1 U1 O4 C58 73.9(3) . .
Se3A U1 O4 C58 72.0(3) 3_666 .
Se1A U1 O4 C58 90.0(4) . .
Se2 U1 O4 C58 75.6(3) . .
O3 U1 N1 C15 -22.5(3) . .
O1 U1 N1 C15 147.4(3) . .
O2 U1 N1 C15 -117.6(3) . .
O4 U1 N1 C15 57.9(3) . .
Se1 U1 N1 C15 -114.6(3) . .
Se3A U1 N1 C15 31.2(11) 3_666 .
Se1A U1 N1 C15 171.7(8) . .
Se2 U1 N1 C15 55.9(4) . .
O3 U1 N1 C8 102.8(3) . .
O1 U1 N1 C8 -87.3(3) . .
O2 U1 N1 C8 7.6(3) . .
O4 U1 N1 C8 -176.8(3) . .
Se1 U1 N1 C8 10.7(5) . .
Se3A U1 N1 C8 156.5(9) 3_666 .
Se1A U1 N1 C8 -63.0(9) . .
Se2 U1 N1 C8 -178.8(2) . .
O3 U1 N1 C1 -137.3(3) . .
O1 U1 N1 C1 32.6(3) . .
O2 U1 N1 C1 127.6(3) . .
O4 U1 N1 C1 -56.9(3) . .
Se1 U1 N1 C1 130.6(3) . .
Se3A U1 N1 C1 -83.6(10) 3_666 .
Se1A U1 N1 C1 56.9(9) . .
Se2 U1 N1 C1 -58.9(4) . .
C15 N1 C1 C2 171.8(4) . .
C8 N1 C1 C2 53.7(5) . .
U1 N1 C1 C2 -69.4(4) . .
N1 C1 C2 C7 -126.3(5) . .
N1 C1 C2 C3 55.4(6) . .
U1 O1 C3 C2 -40.4(7) . .
U1 O1 C3 C4 139.0(4) . .
C7 C2 C3 O1 -176.5(4) . .
C1 C2 C3 O1 1.8(7) . .
C7 C2 C3 C4 4.1(8) . .
C1 C2 C3 C4 -177.6(4) . .
O1 C3 C4 C5 174.5(4) . .
C2 C3 C4 C5 -6.1(7) . .
O1 C3 C4 C22 -7.5(7) . .
C2 C3 C4 C22 171.9(4) . .
C3 C4 C5 C6 3.2(7) . .
C22 C4 C5 C6 -174.7(5) . .
C4 C5 C6 C7 1.8(8) . .
C4 C5 C6 C32 179.3(5) . .
C5 C6 C7 C2 -4.1(8) . .
C32 C6 C7 C2 178.5(5) . .
C3 C2 C7 C6 1.2(8) . .
C1 C2 C7 C6 -177.1(5) . .
C15 N1 C8 C9 74.5(5) . .
C1 N1 C8 C9 -171.2(4) . .
U1 N1 C8 C9 -51.0(5) . .
N1 C8 C9 C14 -123.5(5) . .
N1 C8 C9 C10 64.7(6) . .
U1 O2 C10 C9 -43.8(6) . .
U1 O2 C10 C11 136.2(4) . .
C14 C9 C10 O2 171.6(4) . .
C8 C9 C10 O2 -16.5(6) . .
C14 C9 C10 C11 -8.4(6) . .
C8 C9 C10 C11 163.5(4) . .
O2 C10 C11 C12 -171.9(4) . .
C9 C10 C11 C12 8.1(6) . .
O2 C10 C11 C33 11.9(6) . .
C9 C10 C11 C33 -168.1(4) . .
C10 C11 C12 C13 -2.0(7) . .
C33 C11 C12 C13 174.2(4) . .
C11 C12 C13 C14 -3.9(7) . .
C11 C12 C13 C43 175.6(4) . .
C10 C9 C14 C13 2.4(7) . .
C8 C9 C14 C13 -169.5(4) . .
C12 C13 C14 C9 3.7(7) . .
C43 C13 C14 C9 -175.8(4) . .
C8 N1 C15 C16 -64.9(5) . .
C1 N1 C15 C16 178.9(4) . .
U1 N1 C15 C16 61.8(5) . .
N1 C15 C16 C21 124.4(5) . .
N1 C15 C16 C17 -61.0(6) . .
U1 O3 C17 C16 38.3(7) . .
U1 O3 C17 C18 -141.4(4) . .
C21 C16 C17 O3 -175.8(4) . .
C15 C16 C17 O3 9.5(6) . .
C21 C16 C17 C18 3.9(7) . .
C15 C16 C17 C18 -170.7(4) . .
O3 C17 C18 C19 176.5(4) . .
C16 C17 C18 C19 -3.2(7) . .
O3 C17 C18 C44 -3.5(7) . .
C16 C17 C18 C44 176.8(4) . .
C17 C18 C19 C20 -0.1(7) . .
C44 C18 C19 C20 179.9(5) . .
C18 C19 C20 C21 2.7(8) . .
C18 C19 C20 C54 -178.9(5) . .
C19 C20 C21 C16 -2.0(7) . .
C54 C20 C21 C16 179.6(5) . .
C17 C16 C21 C20 -1.1(7) . .
C15 C16 C21 C20 173.6(4) . .
C5 C4 C22 C26 120.5(5) . .
C3 C4 C22 C26 -57.3(6) . .
C5 C4 C22 C30 1.4(6) . .
C3 C4 C22 C30 -176.5(4) . .
C5 C4 C22 C27 -118.4(5) . .
C3 C4 C22 C27 63.8(6) . .
C31 C23 C26 C22 -58.8(5) . .
C28 C23 C26 C22 61.0(5) . .
C4 C22 C26 C23 178.9(4) . .
C30 C22 C26 C23 -59.0(5) . .
C27 C22 C26 C23 56.4(5) . .
C31 C25 C27 C22 58.2(5) . .
C29 C25 C27 C22 -61.0(5) . .
C4 C22 C27 C25 -177.9(4) . .
C26 C22 C27 C25 -56.2(5) . .
C30 C22 C27 C25 59.4(5) . .
C30 C24 C28 C23 59.8(5) . .
C29 C24 C28 C23 -60.7(5) . .
C31 C23 C28 C24 59.8(5) . .
C26 C23 C28 C24 -60.1(5) . .
C28 C24 C29 C25 61.6(5) . .
C30 C24 C29 C25 -59.0(5) . .
C27 C25 C29 C24 59.5(5) . .
C31 C25 C29 C24 -60.3(5) . .
C28 C24 C30 C22 -60.5(5) . .
C29 C24 C30 C22 59.8(5) . .
C4 C22 C30 C24 179.2(4) . .
C26 C22 C30 C24 58.3(5) . .
C27 C22 C30 C24 -58.5(5) . .
C26 C23 C31 C25 59.8(5) . .
C28 C23 C31 C25 -59.7(5) . .
C27 C25 C31 C23 -59.6(5) . .
C29 C25 C31 C23 59.7(5) . .
C12 C11 C33 C38 114.0(5) . .
C10 C11 C33 C38 -70.0(5) . .
C12 C11 C33 C41 -124.4(4) . .
C10 C11 C33 C41 51.6(5) . .
C12 C11 C33 C37 -5.0(6) . .
C10 C11 C33 C37 171.1(4) . .
C42 C34 C37 C33 -61.1(5) . .
C39 C34 C37 C33 59.1(5) . .
C11 C33 C37 C34 -177.7(4) . .
C38 C33 C37 C34 59.6(5) . .
C41 C33 C37 C34 -56.7(5) . .
C42 C36 C38 C33 62.0(5) . .
C40 C36 C38 C33 -58.5(6) . .
C11 C33 C38 C36 178.2(4) . .
C41 C33 C38 C36 55.8(5) . .
C37 C33 C38 C36 -59.6(5) . .
C41 C35 C39 C34 59.4(5) . .
C40 C35 C39 C34 -60.3(5) . .
C42 C34 C39 C35 61.1(5) . .
C37 C34 C39 C35 -59.1(5) . .
C41 C35 C40 C36 -60.8(5) . .
C39 C35 C40 C36 59.6(5) . .
C42 C36 C40 C35 -59.8(5) . .
C38 C36 C40 C35 60.6(5) . .
C40 C35 C41 C33 60.1(5) . .
C39 C35 C41 C33 -60.0(5) . .
C11 C33 C41 C35 179.1(4) . .
C38 C33 C41 C35 -57.2(5) . .
C37 C33 C41 C35 57.2(5) . .
C37 C34 C42 C36 59.8(6) . .
C39 C34 C42 C36 -61.0(5) . .
C40 C36 C42 C34 60.4(5) . .
C38 C36 C42 C34 -60.4(6) . .
C19 C18 C44 C48 -117.5(5) . .
C17 C18 C44 C48 62.5(6) . .
C19 C18 C44 C49 1.9(6) . .
C17 C18 C44 C49 -178.1(4) . .
C19 C18 C44 C52 121.3(5) . .
C17 C18 C44 C52 -58.7(6) . .
C53 C45 C48 C44 -60.9(5) . .
C50 C45 C48 C44 58.8(5) . .
C18 C44 C48 C45 -178.3(4) . .
C49 C44 C48 C45 58.6(5) . .
C52 C44 C48 C45 -56.9(5) . .
C51 C47 C49 C44 -60.8(6) . .
C53 C47 C49 C44 60.1(6) . .
C18 C44 C49 C47 -179.6(4) . .
C48 C44 C49 C47 -58.0(6) . .
C52 C44 C49 C47 59.2(6) . .
C51 C46 C50 C45 -59.3(5) . .
C52 C46 C50 C45 61.1(5) . .
C53 C45 C50 C46 59.7(5) . .
C48 C45 C50 C46 -60.5(5) . .
C53 C47 C51 C46 -62.6(6) . .
C49 C47 C51 C46 59.2(6) . .
C50 C46 C51 C47 60.6(6) . .
C52 C46 C51 C47 -59.4(6) . .
C51 C46 C52 C44 60.2(6) . .
C50 C46 C52 C44 -59.2(6) . .
C18 C44 C52 C46 178.3(4) . .
C48 C44 C52 C46 56.7(5) . .
C49 C44 C52 C46 -58.7(5) . .
C51 C47 C53 C45 62.3(6) . .
C49 C47 C53 C45 -59.1(6) . .
C48 C45 C53 C47 59.2(6) . .
C50 C45 C53 C47 -60.5(6) . .
C58 O4 C55 C56 -3.2(5) . .
U1 O4 C55 C56 151.9(3) . .
O4 C55 C56 C57 26.9(5) . .
C55 C56 C57 C58 -39.4(5) . .
C55 O4 C58 C57 -22.4(5) . .
U1 O4 C58 C57 -178.2(3) . .
C56 C57 C58 O4 38.2(5) . .
C106 C101 C102 C103 0.0 . .
C101 C102 C103 C104 0.0 . .
C102 C103 C104 C105 0.0 . .
C103 C104 C105 C106 0.0 . .
C104 C105 C106 C101 0.0 . .
C104 C105 C106 C107 177.9(8) . .
C102 C101 C106 C105 0.0 . .
C102 C101 C106 C107 -178.0(8) . .
C116 C111 C112 C113 0.0 . .
C111 C112 C113 C114 0.0 . .
C112 C113 C114 C115 0.0 . .
C113 C114 C115 C116 0.0 . .
C114 C115 C116 C111 0.0 . .
C114 C115 C116 C117 178.1(10) . .
C112 C111 C116 C115 0.0 . .
C112 C111 C116 C117 -178.1(10) . .
